data_2217661
loop_
_publ_author_name
'Yang, Yu-Lin'
'Wang, Wen-Jiu'
'Li, Wen-Hui'
'Fan, Rui-Qing'

_publ_section_title
;
 1,1'-Dimethyl-1,1'-(butane-1,4-diyl)dipyrrolidinium dibromide methanol
 disolvate
;
_journal_coeditor_code SJ2458
_journal_issue 2
_journal_name_full 'Acta Crystallographica Section E'
_journal_page_first o417
_journal_page_last o417
_journal_paper_doi 10.1107/S1600536808000172
_journal_volume 64
_journal_year 2008
_chemical_formula_iupac 'C14 H30 N2 2+, 2Br -, 2C H4 O'
_chemical_formula_moiety 'C14 H30 N2 2+, 2Br -, 2C H4 O'
_chemical_formula_sum 'C16 H38 Br2 N2 O2'
_chemical_formula_weight 450.30
_chemical_name_systematic
;
1,1'-Dimethyl-1,1'-(Butane-1,4-diyl)dipyrrolidinium bromide
methanol disolvate
;
_space_group_IT_number 14
_symmetry_cell_setting monoclinic
_symmetry_space_group_name_Hall '-P 2yn'
_symmetry_space_group_name_H-M 'P 1 21/n 1'
_atom_sites_solution_hydrogens geom
_atom_sites_solution_primary direct
_atom_sites_solution_secondary difmap
_cell_angle_alpha 90.00
_cell_angle_beta 90.748(2)
_cell_angle_gamma 90.00
_cell_formula_units_Z 2
_cell_length_a 6.4919(7)
_cell_length_b 12.4861(13)
_cell_length_c 12.9683(13)
_cell_measurement_reflns_used 5618
_cell_measurement_temperature 193(2)
_cell_measurement_theta_max 26.04
_cell_measurement_theta_min 2.26
_cell_volume 1051.10(19)
_computing_cell_refinement 'SAINT (Bruker, 2000)'
_computing_data_collection 'SMART (Bruker, 2000)'
_computing_data_reduction 'SAINT (Bruker, 2000)'
_computing_molecular_graphics 'SHELXTL (Sheldrick, 1997)'
_computing_publication_material 'SHELXTL (Sheldrick, 1997)'
_computing_structure_refinement 'SHELXL97 (Sheldrick, 2008)'
_computing_structure_solution 'SHELXS97 (Sheldrick, 2008)'
_diffrn_ambient_temperature 193(2)
_diffrn_measured_fraction_theta_full 0.995
_diffrn_measured_fraction_theta_max 0.995
_diffrn_measurement_device_type 'Bruker SMART APEX CCD area-detector'
_diffrn_measurement_method '\f and \w'
_diffrn_radiation_monochromator graphite
_diffrn_radiation_source 'fine-focus sealed tube'
_diffrn_radiation_type MoK\a
_diffrn_radiation_wavelength 0.71073
_diffrn_reflns_av_R_equivalents 0.0216
_diffrn_reflns_av_sigmaI/netI 0.0259
_diffrn_reflns_limit_h_max 8
_diffrn_reflns_limit_h_min -5
_diffrn_reflns_limit_k_max 15
_diffrn_reflns_limit_k_min -14
_diffrn_reflns_limit_l_max 16
_diffrn_reflns_limit_l_min -15
_diffrn_reflns_number 5618
_diffrn_reflns_theta_full 26.04
_diffrn_reflns_theta_max 26.04
_diffrn_reflns_theta_min 2.26
_diffrn_standards_number 0
_exptl_absorpt_coefficient_mu 3.865
_exptl_absorpt_correction_T_max 0.4573
_exptl_absorpt_correction_T_min 0.3902
_exptl_absorpt_correction_type multi-scan
_exptl_absorpt_process_details '(SADABS; Bruker, 2000)'
_exptl_crystal_colour colorless
_exptl_crystal_density_diffrn 1.423
_exptl_crystal_density_method 'not measured'
_exptl_crystal_description block
_exptl_crystal_F_000 468
_exptl_crystal_size_max 0.30
_exptl_crystal_size_mid 0.25
_exptl_crystal_size_min 0.24
_refine_diff_density_max 0.424
_refine_diff_density_min -0.205
_refine_ls_extinction_method none
_refine_ls_goodness_of_fit_ref 1.086
_refine_ls_hydrogen_treatment constr
_refine_ls_matrix_type full
_refine_ls_number_parameters 102
_refine_ls_number_reflns 2013
_refine_ls_number_restraints 0
_refine_ls_restrained_S_all 1.086
_refine_ls_R_factor_all 0.0362
_refine_ls_R_factor_gt 0.0273
_refine_ls_shift/su_max 0.000
_refine_ls_shift/su_mean 0.000
_refine_ls_structure_factor_coef Fsqd
_refine_ls_weighting_details 'calc w=1/[\s^2^(Fo^2^)+(0.0335P)^2^+0.1193P] where P=(Fo^2^+2Fc^2^)/3'
_refine_ls_weighting_scheme calc
_refine_ls_wR_factor_gt 0.0639
_refine_ls_wR_factor_ref 0.0669
_reflns_number_gt 1681
_reflns_number_total 2013
_reflns_threshold_expression I>2\s(I)
_cod_data_source_file sj2458.cif
_cod_data_source_block I
_cod_original_sg_symbol_H-M 'P 21/n'
_cod_database_code 2217661
_cod_database_fobs_code 2217661

loop_
_symmetry_equiv_pos_as_xyz
'x, y, z'
'-x+1/2, y+1/2, -z+1/2'
'-x, -y, -z'
'x-1/2, -y-1/2, z-1/2'

loop_
_atom_site_type_symbol
_atom_site_label
_atom_site_fract_x
_atom_site_fract_y
_atom_site_fract_z
_atom_site_U_iso_or_equiv
_atom_site_adp_type
_atom_site_calc_flag
_atom_site_refinement_flags
_atom_site_occupancy
Br Br1 0.22798(4) 0.222545(19) 0.645609(19) 0.03899(11) Uani d . 1
N N1 0.6827(3) 0.01906(14) 0.77454(14) 0.0279(4) Uani d . 1
C C1 0.8754(4) -0.04680(19) 0.79320(18) 0.0380(6) Uani d . 1
H H1A 0.8411 -0.1171 0.8198 0.046 Uiso calc R 1
H H1B 0.9671 -0.0113 0.8420 0.046 Uiso calc R 1
C C2 0.9755(4) -0.0559(2) 0.68752(18) 0.0443(7) Uani d . 1
H H2A 1.0286 -0.1276 0.6772 0.053 Uiso calc R 1
H H2B 1.0884 -0.0054 0.6820 0.053 Uiso calc R 1
C C3 0.8074(4) -0.0306(2) 0.60735(19) 0.0467(7) Uani d . 1
H H3A 0.8386 0.0351 0.5708 0.056 Uiso calc R 1
H H3B 0.7939 -0.0884 0.5577 0.056 Uiso calc R 1
C C4 0.6110(4) -0.0184(2) 0.66926(17) 0.0385(6) Uani d . 1
H H4A 0.5197 0.0339 0.6375 0.046 Uiso calc R 1
H H4B 0.5390 -0.0862 0.6741 0.046 Uiso calc R 1
C C5 0.5187(3) -0.00229(18) 0.85296(17) 0.0316(5) Uani d . 1
H H5A 0.4768 -0.0767 0.8475 0.038 Uiso calc R 1
H H5B 0.3994 0.0415 0.8364 0.038 Uiso calc R 1
C C6 0.5842(3) 0.01998(18) 0.96372(16) 0.0319(5) Uani d . 1
H H6A 0.6052 0.0962 0.9734 0.038 Uiso calc R 1
H H6B 0.7129 -0.0164 0.9792 0.038 Uiso calc R 1
C C7 0.7340(4) 0.13607(17) 0.77065(18) 0.0344(5) Uani d . 1
H H7A 0.7800 0.1595 0.8376 0.052 Uiso calc R 1
H H7B 0.6137 0.1759 0.7503 0.052 Uiso calc R 1
H H7C 0.8412 0.1477 0.7216 0.052 Uiso calc R 1
O O1 0.5324(3) 0.32947(15) 0.47786(14) 0.0510(5) Uani d . 1
H H1 0.4456 0.3057 0.5171 0.076 Uiso calc R 1
C C8 0.6858(4) 0.2517(2) 0.4620(2) 0.0478(7) Uani d . 1
H H8A 0.7952 0.2615 0.5116 0.072 Uiso calc R 1
H H8B 0.7392 0.2590 0.3937 0.072 Uiso calc R 1
H H8C 0.6275 0.1816 0.4700 0.072 Uiso calc R 1

loop_
_atom_site_aniso_label
_atom_site_aniso_U_11
_atom_site_aniso_U_22
_atom_site_aniso_U_33
_atom_site_aniso_U_12
_atom_site_aniso_U_13
_atom_site_aniso_U_23
Br1 0.03054(16) 0.03698(16) 0.04954(18) 0.00222(11) 0.00417(11) 0.00310(11)
N1 0.0241(10) 0.0302(9) 0.0296(10) 0.0005(8) 0.0036(8) -0.0010(8)
C1 0.0336(13) 0.0414(14) 0.0390(14) 0.0110(11) 0.0052(11) 0.0050(11)
C2 0.0438(16) 0.0413(14) 0.0482(16) 0.0130(12) 0.0163(13) 0.0038(12)
C3 0.0487(16) 0.0560(17) 0.0359(14) 0.0039(14) 0.0113(13) -0.0063(12)
C4 0.0396(14) 0.0453(14) 0.0307(12) -0.0027(12) -0.0011(11) -0.0059(11)
C5 0.0243(12) 0.0349(12) 0.0359(13) -0.0060(10) 0.0079(10) -0.0032(10)
C6 0.0265(12) 0.0337(12) 0.0356(13) -0.0031(10) 0.0072(10) -0.0019(10)
C7 0.0318(13) 0.0308(12) 0.0406(14) -0.0050(10) 0.0041(11) 0.0040(10)
O1 0.0450(12) 0.0590(12) 0.0492(12) 0.0083(10) 0.0092(9) 0.0080(9)
C8 0.0447(17) 0.0497(15) 0.0492(17) 0.0009(13) 0.0048(14) -0.0040(12)

loop_
_atom_type_symbol
_atom_type_description
_atom_type_scat_dispersion_real
_atom_type_scat_dispersion_imag
_atom_type_scat_source
C C 0.0033 0.0016 'International Tables Vol C Tables 4.2.6.8 and 6.1.1.4'
H H 0.0000 0.0000 'International Tables Vol C Tables 4.2.6.8 and 6.1.1.4'
N N 0.0061 0.0033 'International Tables Vol C Tables 4.2.6.8 and 6.1.1.4'
O O 0.0106 0.0060 'International Tables Vol C Tables 4.2.6.8 and 6.1.1.4'
Br Br -0.2901 2.4595 'International Tables Vol C Tables 4.2.6.8 and 6.1.1.4'

loop_
_geom_angle_atom_site_label_1
_geom_angle_atom_site_label_2
_geom_angle_atom_site_label_3
_geom_angle_site_symmetry_1
_geom_angle_site_symmetry_3
_geom_angle
C7 N1 C5 . . 110.76(17)
C7 N1 C4 . . 109.70(18)
C5 N1 C4 . . 110.08(17)
C7 N1 C1 . . 110.55(18)
C5 N1 C1 . . 112.72(17)
C4 N1 C1 . . 102.75(17)
N1 C1 C2 . . 104.89(18)
N1 C1 H1A . . 110.8
C2 C1 H1A . . 110.8
N1 C1 H1B . . 110.8
C2 C1 H1B . . 110.8
H1A C1 H1B . . 108.8
C1 C2 C3 . . 106.6(2)
C1 C2 H2A . . 110.4
C3 C2 H2A . . 110.4
C1 C2 H2B . . 110.4
C3 C2 H2B . . 110.4
H2A C2 H2B . . 108.6
C4 C3 C2 . . 104.9(2)
C4 C3 H3A . . 110.8
C2 C3 H3A . . 110.8
C4 C3 H3B . . 110.8
C2 C3 H3B . . 110.8
H3A C3 H3B . . 108.8
N1 C4 C3 . . 104.9(2)
N1 C4 H4A . . 110.8
C3 C4 H4A . . 110.8
N1 C4 H4B . . 110.8
C3 C4 H4B . . 110.8
H4A C4 H4B . . 108.8
N1 C5 C6 . . 114.51(17)
N1 C5 H5A . . 108.6
C6 C5 H5A . . 108.6
N1 C5 H5B . . 108.6
C6 C5 H5B . . 108.6
H5A C5 H5B . . 107.6
C5 C6 C6 . 3_657 109.1(2)
C5 C6 H6A . . 109.9
C6 C6 H6A 3_657 . 109.9
C5 C6 H6B . . 109.9
C6 C6 H6B 3_657 . 109.9
H6A C6 H6B . . 108.3
N1 C7 H7A . . 109.5
N1 C7 H7B . . 109.5
H7A C7 H7B . . 109.5
N1 C7 H7C . . 109.5
H7A C7 H7C . . 109.5
H7B C7 H7C . . 109.5
C8 O1 H1 . . 109.5
O1 C8 H8A . . 109.5
O1 C8 H8B . . 109.5
H8A C8 H8B . . 109.5
O1 C8 H8C . . 109.5
H8A C8 H8C . . 109.5
H8B C8 H8C . . 109.5

loop_
_geom_bond_atom_site_label_1
_geom_bond_atom_site_label_2
_geom_bond_site_symmetry_2
_geom_bond_distance
N1 C7 . 1.500(3)
N1 C5 . 1.506(3)
N1 C4 . 1.511(3)
N1 C1 . 1.514(3)
C1 C2 . 1.528(3)
C1 H1A . 0.9700
C1 H1B . 0.9700
C2 C3 . 1.530(4)
C2 H2A . 0.9700
C2 H2B . 0.9700
C3 C4 . 1.523(3)
C3 H3A . 0.9700
C3 H3B . 0.9700
C4 H4A . 0.9700
C4 H4B . 0.9700
C5 C6 . 1.518(3)
C5 H5A . 0.9700
C5 H5B . 0.9700
C6 C6 3_657 1.535(4)
C6 H6A . 0.9700
C6 H6B . 0.9700
C7 H7A . 0.9600
C7 H7B . 0.9600
C7 H7C . 0.9600
O1 C8 . 1.408(3)
O1 H1 . 0.8200
C8 H8A . 0.9600
C8 H8B . 0.9600
C8 H8C . 0.9600

loop_
_geom_hbond_atom_site_label_D
_geom_hbond_atom_site_label_H
_geom_hbond_atom_site_label_A
_geom_hbond_distance_DH
_geom_hbond_distance_HA
_geom_hbond_distance_DA
_geom_hbond_angle_DHA
O1 H1 Br1 0.82 2.43 3.2453(18) 172.1
